data_7119659
loop_
_publ_author_name
'Kim, Yeong-Eun'
'Kim, Jin'
'Park, Joon Woo'
'Park, Kiyoung'
'Lee, Yunho'

_publ_section_title
;
 \s-Complexation as a strategy for designing copper-based light emitters.
;
_journal_issue 19
_journal_name_full 'Chemical communications (Cambridge, England)'
_journal_page_first 2858
_journal_page_last 2861
_journal_paper_doi 10.1039/c6cc10139a
_journal_volume 53
_journal_year 2017
_chemical_formula_moiety 'C37 H46 Cu I2 N P2 Si'
_chemical_formula_sum 'C37 H46 Cu I2 N P2 Si'
_chemical_formula_weight 912.12
_chemical_name_common (SiHP2)Cu(CbzI)
_chemical_name_systematic
; 
 ? 
;
_chemical_properties_physical ', Air-sensitive,Moisture-sensitive'
_space_group_IT_number 14
_symmetry_cell_setting monoclinic
_symmetry_space_group_name_Hall '-P 2ybc'
_symmetry_space_group_name_H-M 'P 1 21/c 1'
_atom_sites_solution_hydrogens geom
_atom_sites_solution_primary direct
_atom_sites_solution_secondary difmap
_audit_creation_method SHELXL-97
_audit_update_record
;
2016-08-08 deposited with the CCDC.
2017-02-14 downloaded from the CCDC.
;
_cell_angle_alpha 90.00
_cell_angle_beta 90.215(2)
_cell_angle_gamma 90.00
_cell_formula_units_Z 4
_cell_length_a 9.9714(6)
_cell_length_b 20.0277(10)
_cell_length_c 19.2707(11)
_cell_measurement_reflns_used 38901
_cell_measurement_temperature 120(2)
_cell_measurement_theta_max 26.00
_cell_measurement_theta_min 2.88
_cell_volume 3848.4(4)
_computing_cell_refinement 'Bruker SMART'
_computing_data_collection 'Bruker SMART'
_computing_data_reduction 'Bruker SAINT'
_computing_molecular_graphics 'Bruker SHELXTL'
_computing_publication_material 'Bruker SHELXTL'
_computing_structure_refinement 'SHELXL-97 (Sheldrick, 2008)'
_computing_structure_solution 'SHELXS-97 (Sheldrick, 2008)'
_diffrn_ambient_temperature 120(2)
_diffrn_measured_fraction_theta_full 0.672
_diffrn_measured_fraction_theta_max 0.690
_diffrn_measurement_device_type 'Photon 100 CMOS detector'
_diffrn_measurement_method 'phi and omega scans'
_diffrn_radiation_monochromator graphite
_diffrn_radiation_source 'fine-focus sealed tube'
_diffrn_radiation_type MoK\a
_diffrn_radiation_wavelength 0.71073
_diffrn_reflns_av_R_equivalents 0.0630
_diffrn_reflns_av_sigmaI/netI 0.0498
_diffrn_reflns_limit_h_max 12
_diffrn_reflns_limit_h_min -12
_diffrn_reflns_limit_k_max 24
_diffrn_reflns_limit_k_min -23
_diffrn_reflns_limit_l_max 23
_diffrn_reflns_limit_l_min -23
_diffrn_reflns_number 38901
_diffrn_reflns_theta_full 25.00
_diffrn_reflns_theta_max 26.00
_diffrn_reflns_theta_min 2.88
_exptl_absorpt_coefficient_mu 2.312
_exptl_absorpt_correction_T_max 0.5847
_exptl_absorpt_correction_T_min 0.4582
_exptl_absorpt_correction_type multi-scan
_exptl_absorpt_process_details SADABS
_exptl_crystal_colour yellow
_exptl_crystal_density_diffrn 1.574
_exptl_crystal_density_meas ?
_exptl_crystal_density_method 'not measured'
_exptl_crystal_description block
_exptl_crystal_F_000 1816
_exptl_crystal_recrystallization_method 'Re-crystallisation from solvent: THF/Pentane'
_exptl_crystal_size_max 0.40
_exptl_crystal_size_mid 0.39
_exptl_crystal_size_min 0.26
_refine_diff_density_max 2.948
_refine_diff_density_min -1.845
_refine_diff_density_rms 0.165
_refine_ls_extinction_method none
_refine_ls_goodness_of_fit_ref 1.094
_refine_ls_hydrogen_treatment mixed
_refine_ls_matrix_type full
_refine_ls_number_parameters 400
_refine_ls_number_reflns 5223
_refine_ls_number_restraints 0
_refine_ls_restrained_S_all 1.094
_refine_ls_R_factor_all 0.1033
_refine_ls_R_factor_gt 0.0900
_refine_ls_shift/su_max 0.000
_refine_ls_shift/su_mean 0.000
_refine_ls_structure_factor_coef Fsqd
_refine_ls_weighting_details 'calc w=1/[\s^2^(Fo^2^)+(0.0833P)^2^+60.2518P] where P=(Fo^2^+2Fc^2^)/3'
_refine_ls_weighting_scheme calc
_refine_ls_wR_factor_gt 0.2290
_refine_ls_wR_factor_ref 0.2357
_reflns_number_gt 4413
_reflns_number_total 5223
_reflns_threshold_expression >2sigma(I)
_cod_data_source_file c6cc10139a2.cif
_cod_data_source_block n0433a-1
_cod_depositor_comments
;
The following automatic conversions were performed:

'_symmetry_cell_setting' value 'Monoclinic' changed to 'monoclinic'
according to
/usr/data/users/saulius/crontab/automatic-downloads/rss-feeds/RSC/lib/dictionaries/cif_core.dic
dictionary named 'cif_core.dic' version 2.4.2 from 2011-04-26.

'_exptl_crystal_density_meas' value 'not measured' was changed to '?'
- the value is perceived as not measured.

Automatic conversion script
Id: cif_fix_values 4268 2015-11-12 08:31:59Z antanas 

 Adding full bibliography for 7119659--7119666.cif.
;
_cod_original_sg_symbol_H-M P2(1)/c
_cod_database_code 7119659

loop_
_symmetry_equiv_pos_as_xyz
'x, y, z'
'-x, y+1/2, -z+1/2'
'-x, -y, -z'
'x, -y-1/2, z-1/2'

loop_
_atom_site_label
_atom_site_type_symbol
_atom_site_fract_x
_atom_site_fract_y
_atom_site_fract_z
_atom_site_U_iso_or_equiv
_atom_site_adp_type
_atom_site_occupancy
_atom_site_symmetry_multiplicity
_atom_site_calc_flag
_atom_site_refinement_flags
Cu1 Cu 0.51265(13) 0.25695(6) 0.30312(6) 0.0250(3) Uani 1 1 d .
P1 P 0.4217(3) 0.15150(13) 0.29894(15) 0.0295(6) Uani 1 1 d .
P2 P 0.7335(3) 0.27780(13) 0.28615(13) 0.0249(5) Uani 1 1 d .
Si1 Si 0.6017(3) 0.21865(15) 0.43527(15) 0.0286(6) Uani 1 1 d .
N1 N 0.3885(9) 0.3340(4) 0.2937(4) 0.0258(18) Uani 1 1 d .
H1 H 0.513(13) 0.274(6) 0.398(7) 0.031 Uiso 1 1 d .
I1 I 0.18672(16) 0.56333(7) 0.48674(8) 0.0897(5) Uani 1 1 d .
I2 I -0.00215(8) 0.42022(4) 0.05730(4) 0.0426(3) Uani 1 1 d .
C1 C 0.5444(15) 0.2340(8) 0.5263(6) 0.048(3) Uani 1 1 d .
H1A H 0.6046 0.2111 0.5588 0.072 Uiso 1 1 calc R
H1B H 0.4530 0.2169 0.5319 0.072 Uiso 1 1 calc R
H1C H 0.5456 0.2821 0.5358 0.072 Uiso 1 1 calc R
C2 C 0.5879(11) 0.1264(5) 0.4135(6) 0.031(2) Uani 1 1 d .
C3 C 0.5205(11) 0.0984(6) 0.3587(7) 0.033(2) Uani 1 1 d .
C4 C 0.5219(12) 0.0294(6) 0.3492(8) 0.043(3) Uani 1 1 d .
H4A H 0.4746 0.0101 0.3113 0.052 Uiso 1 1 calc R
C5 C 0.5928(13) -0.0116(6) 0.3952(9) 0.049(4) Uani 1 1 d .
H5A H 0.5981 -0.0583 0.3873 0.059 Uiso 1 1 calc R
C6 C 0.6546(15) 0.0163(6) 0.4521(9) 0.052(4) Uani 1 1 d .
H6A H 0.6975 -0.0113 0.4856 0.062 Uiso 1 1 calc R
C7 C 0.6537(13) 0.0861(6) 0.4601(8) 0.044(3) Uani 1 1 d .
H7A H 0.6994 0.1056 0.4984 0.053 Uiso 1 1 calc R
C8 C 0.7780(11) 0.2518(5) 0.4272(6) 0.032(2) Uani 1 1 d .
C9 C 0.8320(12) 0.2800(5) 0.3670(6) 0.029(2) Uani 1 1 d .
C10 C 0.9582(13) 0.3101(6) 0.3679(7) 0.039(3) Uani 1 1 d .
H10A H 0.9932 0.3295 0.3268 0.047 Uiso 1 1 calc R
C11 C 1.0318(13) 0.3116(7) 0.4282(7) 0.042(3) Uani 1 1 d .
H11A H 1.1169 0.3329 0.4288 0.051 Uiso 1 1 calc R
C12 C 0.9841(14) 0.2827(6) 0.4873(7) 0.042(3) Uani 1 1 d .
H12A H 1.0373 0.2822 0.5283 0.051 Uiso 1 1 calc R
C13 C 0.8578(12) 0.2543(6) 0.4872(6) 0.033(2) Uani 1 1 d .
H13A H 0.8241 0.2358 0.5290 0.040 Uiso 1 1 calc R
C14 C 0.2471(14) 0.1782(7) 0.4082(8) 0.046(3) Uani 1 1 d .
H14A H 0.1561 0.1761 0.4271 0.069 Uiso 1 1 calc R
H14B H 0.2755 0.2250 0.4051 0.069 Uiso 1 1 calc R
H14C H 0.3087 0.1538 0.4388 0.069 Uiso 1 1 calc R
C15 C 0.2488(12) 0.1473(6) 0.3373(9) 0.048(3) Uani 1 1 d .
H15A H 0.1889 0.1750 0.3071 0.057 Uiso 1 1 calc R
C16 C 0.1878(15) 0.0767(7) 0.3399(10) 0.053(4) Uani 1 1 d .
H16A H 0.0973 0.0790 0.3595 0.079 Uiso 1 1 calc R
H16B H 0.2441 0.0479 0.3690 0.079 Uiso 1 1 calc R
H16C H 0.1831 0.0583 0.2929 0.079 Uiso 1 1 calc R
C17 C 0.2910(19) 0.1283(8) 0.1704(8) 0.059(4) Uani 1 1 d .
H17A H 0.2859 0.1014 0.1280 0.088 Uiso 1 1 calc R
H17B H 0.3087 0.1749 0.1582 0.088 Uiso 1 1 calc R
H17C H 0.2058 0.1253 0.1954 0.088 Uiso 1 1 calc R
C18 C 0.4044(14) 0.1021(6) 0.2167(6) 0.040(3) Uani 1 1 d .
H18A H 0.3814 0.0552 0.2300 0.048 Uiso 1 1 calc R
C19 C 0.5343(19) 0.1000(11) 0.1786(10) 0.077(6) Uani 1 1 d .
H19A H 0.5232 0.0741 0.1358 0.116 Uiso 1 1 calc R
H19B H 0.6029 0.0790 0.2079 0.116 Uiso 1 1 calc R
H19C H 0.5621 0.1456 0.1670 0.116 Uiso 1 1 calc R
C20 C 0.7217(16) 0.4160(6) 0.2941(7) 0.043(3) Uani 1 1 d .
H20A H 0.7393 0.4593 0.2722 0.064 Uiso 1 1 calc R
H20B H 0.7723 0.4129 0.3377 0.064 Uiso 1 1 calc R
H20C H 0.6256 0.4118 0.3037 0.064 Uiso 1 1 calc R
C21 C 0.7647(11) 0.3606(5) 0.2460(6) 0.029(2) Uani 1 1 d .
H21A H 0.8629 0.3652 0.2368 0.035 Uiso 1 1 calc R
C22 C 0.6895(15) 0.3638(7) 0.1772(6) 0.045(3) Uani 1 1 d .
H22A H 0.7050 0.4072 0.1553 0.068 Uiso 1 1 calc R
H22B H 0.5933 0.3578 0.1854 0.068 Uiso 1 1 calc R
H22C H 0.7217 0.3282 0.1465 0.068 Uiso 1 1 calc R
C23 C 0.9553(13) 0.2409(7) 0.1991(7) 0.042(3) Uani 1 1 d .
H23A H 0.9950 0.2053 0.1709 0.063 Uiso 1 1 calc R
H23B H 1.0176 0.2532 0.2364 0.063 Uiso 1 1 calc R
H23C H 0.9377 0.2799 0.1698 0.063 Uiso 1 1 calc R
C24 C 0.8260(12) 0.2166(6) 0.2300(6) 0.033(2) Uani 1 1 d .
H24A H 0.7651 0.2062 0.1900 0.039 Uiso 1 1 calc R
C25 C 0.8469(15) 0.1503(6) 0.2697(8) 0.045(3) Uani 1 1 d .
H25A H 0.8955 0.1187 0.2402 0.067 Uiso 1 1 calc R
H25B H 0.7595 0.1314 0.2821 0.067 Uiso 1 1 calc R
H25C H 0.8990 0.1588 0.3120 0.067 Uiso 1 1 calc R
C26 C 0.3540(11) 0.3821(5) 0.3434(6) 0.029(2) Uani 1 1 d .
C27 C 0.4111(12) 0.3918(6) 0.4080(6) 0.034(2) Uani 1 1 d .
H27A H 0.4817 0.3639 0.4240 0.041 Uiso 1 1 calc R
C28 C 0.3616(15) 0.4445(7) 0.4497(6) 0.044(3) Uani 1 1 d .
H28A H 0.4019 0.4535 0.4935 0.053 Uiso 1 1 calc R
C29 C 0.2528(14) 0.4835(7) 0.4264(7) 0.043(3) Uani 1 1 d .
C30 C 0.1948(14) 0.4733(6) 0.3606(8) 0.046(3) Uani 1 1 d .
H30A H 0.1222 0.5001 0.3448 0.055 Uiso 1 1 calc R
C31 C 0.2466(11) 0.4231(5) 0.3200(6) 0.029(2) Uani 1 1 d .
C32 C 0.2156(11) 0.3997(5) 0.2513(5) 0.025(2) Uani 1 1 d .
C33 C 0.1244(11) 0.4208(5) 0.2002(6) 0.031(2) Uani 1 1 d .
H33A H 0.0638 0.4565 0.2084 0.037 Uiso 1 1 calc R
C34 C 0.1264(11) 0.3872(5) 0.1370(6) 0.033(2) Uani 1 1 d .
C35 C 0.2145(11) 0.3357(5) 0.1238(6) 0.028(2) Uani 1 1 d .
H35A H 0.2128 0.3145 0.0797 0.033 Uiso 1 1 calc R
C36 C 0.3056(10) 0.3141(5) 0.1738(5) 0.0228(19) Uani 1 1 d .
H36A H 0.3659 0.2785 0.1644 0.027 Uiso 1 1 calc R
C37 C 0.3060(10) 0.3467(5) 0.2388(5) 0.0240(19) Uani 1 1 d .

loop_
_atom_site_aniso_label
_atom_site_aniso_U_11
_atom_site_aniso_U_22
_atom_site_aniso_U_33
_atom_site_aniso_U_23
_atom_site_aniso_U_13
_atom_site_aniso_U_12
Cu1 0.0259(6) 0.0235(6) 0.0257(6) 0.0064(5) 0.0020(5) 0.0060(5)
P1 0.0330(14) 0.0225(12) 0.0329(14) 0.0008(11) -0.0007(11) 0.0029(11)
P2 0.0259(13) 0.0264(13) 0.0225(12) 0.0053(10) 0.0047(10) 0.0043(10)
Si1 0.0330(16) 0.0287(15) 0.0239(13) 0.0039(11) 0.0021(12) 0.0049(12)
N1 0.033(5) 0.021(4) 0.023(4) -0.005(3) -0.001(3) 0.007(4)
I1 0.0985(10) 0.0824(9) 0.0883(9) -0.0618(8) -0.0080(8) 0.0348(8)
I2 0.0395(5) 0.0452(5) 0.0429(5) 0.0115(3) -0.0168(4) 0.0039(3)
C1 0.055(8) 0.065(9) 0.023(5) 0.000(6) -0.003(5) 0.004(7)
C2 0.028(5) 0.027(5) 0.039(6) 0.003(4) 0.006(4) 0.000(4)
C3 0.026(5) 0.024(5) 0.049(7) 0.009(5) 0.002(5) 0.001(4)
C4 0.030(6) 0.030(6) 0.069(9) -0.002(6) 0.000(6) 0.000(5)
C5 0.035(6) 0.019(5) 0.093(11) 0.017(6) -0.010(7) 0.009(5)
C6 0.059(8) 0.021(6) 0.076(10) 0.021(6) -0.003(7) 0.015(6)
C7 0.038(7) 0.034(6) 0.060(8) 0.010(6) -0.004(6) 0.006(5)
C8 0.033(5) 0.024(5) 0.040(6) 0.000(4) 0.003(5) 0.012(4)
C9 0.036(6) 0.020(5) 0.030(5) -0.001(4) 0.001(4) 0.009(4)
C10 0.044(7) 0.028(6) 0.045(7) 0.004(5) 0.000(5) 0.008(5)
C11 0.033(6) 0.039(6) 0.055(8) -0.006(6) -0.004(6) 0.000(5)
C12 0.047(7) 0.036(6) 0.044(7) -0.011(5) -0.016(6) 0.008(5)
C13 0.040(6) 0.033(6) 0.027(5) -0.001(4) 0.004(5) 0.012(5)
C14 0.039(7) 0.036(6) 0.062(8) -0.004(6) 0.004(6) 0.006(5)
C15 0.023(5) 0.024(5) 0.096(11) 0.006(6) 0.002(6) 0.010(4)
C16 0.036(7) 0.044(7) 0.079(10) 0.010(7) 0.002(7) -0.005(6)
C17 0.084(11) 0.048(8) 0.045(8) -0.013(6) -0.029(8) 0.000(8)
C18 0.052(7) 0.030(6) 0.037(6) -0.001(5) 0.003(5) -0.011(5)
C19 0.071(11) 0.090(13) 0.070(11) -0.046(10) 0.023(9) -0.030(10)
C20 0.060(8) 0.022(5) 0.047(7) 0.004(5) 0.003(6) 0.005(5)
C21 0.032(5) 0.023(5) 0.032(5) 0.008(4) 0.004(4) 0.006(4)
C22 0.060(8) 0.042(7) 0.033(6) 0.016(5) 0.010(6) 0.004(6)
C23 0.037(6) 0.042(7) 0.047(7) -0.005(6) 0.012(6) 0.003(5)
C24 0.036(6) 0.035(6) 0.027(5) -0.001(4) 0.014(5) 0.004(5)
C25 0.047(7) 0.029(6) 0.058(8) -0.004(6) 0.011(6) 0.007(5)
C26 0.031(5) 0.023(5) 0.032(5) -0.006(4) 0.000(4) 0.005(4)
C27 0.040(6) 0.031(6) 0.031(5) -0.004(5) -0.004(5) 0.008(5)
C28 0.058(8) 0.047(7) 0.028(6) -0.018(5) 0.000(5) 0.010(6)
C29 0.045(7) 0.039(7) 0.046(7) -0.021(6) 0.007(6) 0.009(5)
C30 0.046(7) 0.025(6) 0.065(9) -0.011(6) -0.006(6) 0.016(5)
C31 0.030(5) 0.022(5) 0.034(5) 0.003(4) 0.000(4) 0.007(4)
C32 0.033(5) 0.017(4) 0.025(5) 0.003(4) 0.002(4) 0.008(4)
C33 0.028(5) 0.026(5) 0.039(6) 0.004(4) -0.007(5) 0.003(4)
C34 0.031(5) 0.023(5) 0.045(6) 0.018(5) -0.015(5) -0.006(4)
C35 0.035(5) 0.020(5) 0.028(5) -0.002(4) -0.013(4) -0.009(4)
C36 0.030(5) 0.014(4) 0.024(5) -0.004(4) 0.002(4) 0.002(4)
C37 0.025(5) 0.021(5) 0.026(5) 0.001(4) -0.003(4) 0.004(4)

loop_
_atom_type_symbol
_atom_type_description
_atom_type_scat_dispersion_real
_atom_type_scat_dispersion_imag
_atom_type_scat_source
C C 0.0033 0.0016 'International Tables Vol C Tables 4.2.6.8 and 6.1.1.4'
H H 0.0000 0.0000 'International Tables Vol C Tables 4.2.6.8 and 6.1.1.4'
N N 0.0061 0.0033 'International Tables Vol C Tables 4.2.6.8 and 6.1.1.4'
Si Si 0.0817 0.0704 'International Tables Vol C Tables 4.2.6.8 and 6.1.1.4'
P P 0.1023 0.0942 'International Tables Vol C Tables 4.2.6.8 and 6.1.1.4'
Cu Cu 0.3201 1.2651 'International Tables Vol C Tables 4.2.6.8 and 6.1.1.4'
I I -0.4742 1.8119 'International Tables Vol C Tables 4.2.6.8 and 6.1.1.4'

loop_
_geom_angle_atom_site_label_1
_geom_angle_atom_site_label_2
_geom_angle_atom_site_label_3
_geom_angle
N1 Cu1 P2 116.7(3)
N1 Cu1 P1 117.7(3)
P2 Cu1 P1 123.19(11)
N1 Cu1 Si1 119.4(2)
P2 Cu1 Si1 82.92(10)
P1 Cu1 Si1 84.49(10)
N1 Cu1 H1 87(4)
P2 Cu1 H1 96(4)
P1 Cu1 H1 102(4)
Si1 Cu1 H1 33(4)
C3 P1 C18 105.7(6)
C3 P1 C15 102.5(6)
C18 P1 C15 103.1(6)
C3 P1 Cu1 107.3(4)
C18 P1 Cu1 123.3(4)
C15 P1 Cu1 112.9(4)
C9 P2 C21 104.0(5)
C9 P2 C24 104.0(5)
C21 P2 C24 105.0(5)
C9 P2 Cu1 113.4(4)
C21 P2 Cu1 112.9(4)
C24 P2 Cu1 116.2(4)
C1 Si1 C8 107.9(6)
C1 Si1 C2 110.2(6)
C8 Si1 C2 113.0(5)
C1 Si1 Cu1 135.2(5)
C8 Si1 Cu1 97.0(4)
C2 Si1 Cu1 92.4(4)
C1 Si1 H1 98(5)
C8 Si1 H1 104(5)
C2 Si1 H1 122(5)
Cu1 Si1 H1 39(5)
C37 N1 C26 104.6(8)
C37 N1 Cu1 126.2(7)
C26 N1 Cu1 128.8(7)
Si1 C1 H1A 109.5
Si1 C1 H1B 109.5
H1A C1 H1B 109.5
Si1 C1 H1C 109.5
H1A C1 H1C 109.5
H1B C1 H1C 109.5
C3 C2 C7 119.7(11)
C3 C2 Si1 127.2(9)
C7 C2 Si1 113.1(9)
C2 C3 C4 120.1(11)
C2 C3 P1 120.2(8)
C4 C3 P1 119.6(10)
C3 C4 C5 120.2(13)
C3 C4 H4A 119.9
C5 C4 H4A 119.9
C6 C5 C4 119.5(11)
C6 C5 H5A 120.3
C4 C5 H5A 120.3
C5 C6 C7 119.3(12)
C5 C6 H6A 120.4
C7 C6 H6A 120.4
C2 C7 C6 121.0(13)
C2 C7 H7A 119.5
C6 C7 H7A 119.5
C9 C8 C13 116.8(11)
C9 C8 Si1 124.9(9)
C13 C8 Si1 118.1(9)
C10 C9 C8 121.0(11)
C10 C9 P2 119.9(9)
C8 C9 P2 119.1(9)
C11 C10 C9 119.9(12)
C11 C10 H10A 120.1
C9 C10 H10A 120.1
C12 C11 C10 120.7(12)
C12 C11 H11A 119.6
C10 C11 H11A 119.6
C11 C12 C13 119.6(12)
C11 C12 H12A 120.2
C13 C12 H12A 120.2
C12 C13 C8 122.1(11)
C12 C13 H13A 119.0
C8 C13 H13A 119.0
C15 C14 H14A 109.5
C15 C14 H14B 109.5
H14A C14 H14B 109.5
C15 C14 H14C 109.5
H14A C14 H14C 109.5
H14B C14 H14C 109.5
C14 C15 C16 110.1(13)
C14 C15 P1 110.7(9)
C16 C15 P1 114.6(9)
C14 C15 H15A 107.0
C16 C15 H15A 107.0
P1 C15 H15A 107.0
C15 C16 H16A 109.5
C15 C16 H16B 109.5
H16A C16 H16B 109.5
C15 C16 H16C 109.5
H16A C16 H16C 109.5
H16B C16 H16C 109.5
C18 C17 H17A 109.5
C18 C17 H17B 109.5
H17A C17 H17B 109.5
C18 C17 H17C 109.5
H17A C17 H17C 109.5
H17B C17 H17C 109.5
C19 C18 C17 111.3(14)
C19 C18 P1 110.7(10)
C17 C18 P1 112.2(10)
C19 C18 H18A 107.5
C17 C18 H18A 107.5
P1 C18 H18A 107.5
C18 C19 H19A 109.5
C18 C19 H19B 109.5
H19A C19 H19B 109.5
C18 C19 H19C 109.5
H19A C19 H19C 109.5
H19B C19 H19C 109.5
C21 C20 H20A 109.5
C21 C20 H20B 109.5
H20A C20 H20B 109.5
C21 C20 H20C 109.5
H20A C20 H20C 109.5
H20B C20 H20C 109.5
C20 C21 C22 111.4(10)
C20 C21 P2 110.6(8)
C22 C21 P2 108.5(8)
C20 C21 H21A 108.8
C22 C21 H21A 108.8
P2 C21 H21A 108.8
C21 C22 H22A 109.5
C21 C22 H22B 109.5
H22A C22 H22B 109.5
C21 C22 H22C 109.5
H22A C22 H22C 109.5
H22B C22 H22C 109.5
C24 C23 H23A 109.5
C24 C23 H23B 109.5
H23A C23 H23B 109.5
C24 C23 H23C 109.5
H23A C23 H23C 109.5
H23B C23 H23C 109.5
C23 C24 C25 111.0(10)
C23 C24 P2 116.2(9)
C25 C24 P2 109.9(8)
C23 C24 H24A 106.4
C25 C24 H24A 106.4
P2 C24 H24A 106.4
C24 C25 H25A 109.5
C24 C25 H25B 109.5
H25A C25 H25B 109.5
C24 C25 H25C 109.5
H25A C25 H25C 109.5
H25B C25 H25C 109.5
C27 C26 N1 127.6(10)
C27 C26 C31 120.8(10)
N1 C26 C31 111.5(9)
C26 C27 C28 118.2(11)
C26 C27 H27A 120.9
C28 C27 H27A 120.9
C29 C28 C27 120.1(11)
C29 C28 H28A 119.9
C27 C28 H28A 119.9
C30 C29 C28 121.3(10)
C30 C29 I1 119.0(9)
C28 C29 I1 119.5(9)
C31 C30 C29 117.7(11)
C31 C30 H30A 121.1
C29 C30 H30A 121.1
C30 C31 C26 121.7(11)
C30 C31 C32 133.1(11)
C26 C31 C32 105.2(9)
C33 C32 C37 121.3(10)
C33 C32 C31 133.2(10)
C37 C32 C31 105.5(9)
C34 C33 C32 117.2(10)
C34 C33 H33A 121.4
C32 C33 H33A 121.4
C35 C34 C33 122.2(10)
C35 C34 I2 119.2(9)
C33 C34 I2 118.5(8)
C34 C35 C36 121.3(10)
C34 C35 H35A 119.3
C36 C35 H35A 119.3
C35 C36 C37 118.0(9)
C35 C36 H36A 121.0
C37 C36 H36A 121.0
N1 C37 C32 113.1(9)
N1 C37 C36 127.0(9)
C32 C37 C36 119.9(9)

loop_
_geom_bond_atom_site_label_1
_geom_bond_atom_site_label_2
_geom_bond_distance
Cu1 N1 1.986(8)
Cu1 P2 2.267(3)
Cu1 P1 2.300(3)
Cu1 Si1 2.801(3)
Cu1 H1 1.85(13)
P1 C3 1.849(12)
P1 C18 1.875(12)
P1 C15 1.881(13)
P2 C9 1.840(11)
P2 C21 1.857(10)
P2 C24 1.879(11)
Si1 C1 1.873(13)
Si1 C8 1.886(12)
Si1 C2 1.899(12)
Si1 H1 1.59(13)
N1 C37 1.363(13)
N1 C26 1.402(13)
I1 C29 2.085(11)
I2 C34 2.103(10)
C1 H1A 0.9800
C1 H1B 0.9800
C1 H1C 0.9800
C2 C3 1.368(17)
C2 C7 1.374(17)
C3 C4 1.396(17)
C4 C5 1.397(19)
C4 H4A 0.9500
C5 C6 1.37(2)
C5 H5A 0.9500
C6 C7 1.406(18)
C6 H6A 0.9500
C7 H7A 0.9500
C8 C9 1.399(16)
C8 C13 1.401(17)
C9 C10 1.396(18)
C10 C11 1.373(19)
C10 H10A 0.9500
C11 C12 1.36(2)
C11 H11A 0.9500
C12 C13 1.382(19)
C12 H12A 0.9500
C13 H13A 0.9500
C14 C15 1.50(2)
C14 H14A 0.9800
C14 H14B 0.9800
C14 H14C 0.9800
C15 C16 1.541(18)
C15 H15A 1.0000
C16 H16A 0.9800
C16 H16B 0.9800
C16 H16C 0.9800
C17 C18 1.53(2)
C17 H17A 0.9800
C17 H17B 0.9800
C17 H17C 0.9800
C18 C19 1.49(2)
C18 H18A 1.0000
C19 H19A 0.9800
C19 H19B 0.9800
C19 H19C 0.9800
C20 C21 1.510(16)
C20 H20A 0.9800
C20 H20B 0.9800
C20 H20C 0.9800
C21 C22 1.522(17)
C21 H21A 1.0000
C22 H22A 0.9800
C22 H22B 0.9800
C22 H22C 0.9800
C23 C24 1.503(16)
C23 H23A 0.9800
C23 H23B 0.9800
C23 H23C 0.9800
C24 C25 1.546(17)
C24 H24A 1.0000
C25 H25A 0.9800
C25 H25B 0.9800
C25 H25C 0.9800
C26 C27 1.381(16)
C26 C31 1.422(15)
C27 C28 1.416(16)
C27 H27A 0.9500
C28 C29 1.409(19)
C28 H28A 0.9500
C29 C30 1.406(19)
C30 C31 1.376(16)
C30 H30A 0.9500
C31 C32 1.437(15)
C32 C33 1.403(15)
C32 C37 1.413(13)
C33 C34 1.392(17)
C33 H33A 0.9500
C34 C35 1.380(17)
C35 C36 1.390(14)
C35 H35A 0.9500
C36 C37 1.413(14)
C36 H36A 0.9500

loop_
_geom_torsion_atom_site_label_1
_geom_torsion_atom_site_label_2
_geom_torsion_atom_site_label_3
_geom_torsion_atom_site_label_4
_geom_torsion
N1 Cu1 P1 C3 -145.4(5)
P2 Cu1 P1 C3 52.9(4)
Si1 Cu1 P1 C3 -25.0(4)
N1 Cu1 P1 C18 91.7(6)
P2 Cu1 P1 C18 -70.0(6)
Si1 Cu1 P1 C18 -147.8(5)
N1 Cu1 P1 C15 -33.2(6)
P2 Cu1 P1 C15 165.0(5)
Si1 Cu1 P1 C15 87.2(6)
N1 Cu1 P2 C9 104.9(4)
P1 Cu1 P2 C9 -93.2(4)
Si1 Cu1 P2 C9 -14.6(4)
N1 Cu1 P2 C21 -13.2(5)
P1 Cu1 P2 C21 148.8(4)
Si1 Cu1 P2 C21 -132.6(4)
N1 Cu1 P2 C24 -134.6(5)
P1 Cu1 P2 C24 27.3(4)
Si1 Cu1 P2 C24 106.0(4)
N1 Cu1 Si1 C1 18.1(8)
P2 Cu1 Si1 C1 134.8(7)
P1 Cu1 Si1 C1 -100.7(7)
N1 Cu1 Si1 C8 -106.1(5)
P2 Cu1 Si1 C8 10.6(3)
P1 Cu1 Si1 C8 135.1(3)
N1 Cu1 Si1 C2 140.3(5)
P2 Cu1 Si1 C2 -103.0(3)
P1 Cu1 Si1 C2 21.5(3)
P2 Cu1 N1 C37 103.9(9)
P1 Cu1 N1 C37 -59.1(9)
Si1 Cu1 N1 C37 -159.0(8)
P2 Cu1 N1 C26 -84.4(9)
P1 Cu1 N1 C26 112.7(9)
Si1 Cu1 N1 C26 12.8(10)
C1 Si1 C2 C3 125.1(11)
C8 Si1 C2 C3 -114.1(10)
Cu1 Si1 C2 C3 -15.5(10)
C1 Si1 C2 C7 -54.2(11)
C8 Si1 C2 C7 66.6(10)
Cu1 Si1 C2 C7 165.2(9)
C7 C2 C3 C4 -1.8(17)
Si1 C2 C3 C4 178.9(9)
C7 C2 C3 P1 175.8(10)
Si1 C2 C3 P1 -3.5(14)
C18 P1 C3 C2 158.6(9)
C15 P1 C3 C2 -93.7(10)
Cu1 P1 C3 C2 25.4(10)
C18 P1 C3 C4 -23.7(11)
C15 P1 C3 C4 84.0(11)
Cu1 P1 C3 C4 -157.0(9)
C2 C3 C4 C5 -0.4(19)
P1 C3 C4 C5 -178.0(11)
C3 C4 C5 C6 4(2)
C4 C5 C6 C7 -5(2)
C3 C2 C7 C6 0.9(19)
Si1 C2 C7 C6 -179.8(11)
C5 C6 C7 C2 2(2)
C1 Si1 C8 C9 -146.9(10)
C2 Si1 C8 C9 91.0(10)
Cu1 Si1 C8 C9 -4.7(9)
C1 Si1 C8 C13 26.9(10)
C2 Si1 C8 C13 -95.1(9)
Cu1 Si1 C8 C13 169.2(8)
C13 C8 C9 C10 -1.2(15)
Si1 C8 C9 C10 172.7(8)
C13 C8 C9 P2 179.4(8)
Si1 C8 C9 P2 -6.7(13)
C21 P2 C9 C10 -39.0(10)
C24 P2 C9 C10 70.8(10)
Cu1 P2 C9 C10 -162.0(8)
C21 P2 C9 C8 140.4(8)
C24 P2 C9 C8 -109.8(9)
Cu1 P2 C9 C8 17.4(9)
C8 C9 C10 C11 0.8(17)
P2 C9 C10 C11 -179.8(9)
C9 C10 C11 C12 1.3(19)
C10 C11 C12 C13 -2.8(19)
C11 C12 C13 C8 2.3(18)
C9 C8 C13 C12 -0.3(16)
Si1 C8 C13 C12 -174.7(9)
C3 P1 C15 C14 64.1(10)
C18 P1 C15 C14 173.7(9)
Cu1 P1 C15 C14 -51.0(10)
C3 P1 C15 C16 -61.1(13)
C18 P1 C15 C16 48.5(13)
Cu1 P1 C15 C16 -176.2(10)
C3 P1 C18 C19 -72.8(13)
C15 P1 C18 C19 179.9(13)
Cu1 P1 C18 C19 50.8(14)
C3 P1 C18 C17 162.2(10)
C15 P1 C18 C17 55.0(11)
Cu1 P1 C18 C17 -74.2(11)
C9 P2 C21 C20 -58.7(10)
C24 P2 C21 C20 -167.7(9)
Cu1 P2 C21 C20 64.7(9)
C9 P2 C21 C22 178.8(8)
C24 P2 C21 C22 69.8(9)
Cu1 P2 C21 C22 -57.8(8)
C9 P2 C24 C23 -74.3(10)
C21 P2 C24 C23 34.7(11)
Cu1 P2 C24 C23 160.2(8)
C9 P2 C24 C25 52.7(10)
C21 P2 C24 C25 161.8(9)
Cu1 P2 C24 C25 -72.7(10)
C37 N1 C26 C27 -178.1(12)
Cu1 N1 C26 C27 8.7(17)
C37 N1 C26 C31 2.0(12)
Cu1 N1 C26 C31 -171.1(8)
N1 C26 C27 C28 179.0(12)
C31 C26 C27 C28 -1.2(18)
C26 C27 C28 C29 3(2)
C27 C28 C29 C30 -3(2)
C27 C28 C29 I1 -177.5(10)
C28 C29 C30 C31 1(2)
I1 C29 C30 C31 175.6(10)
C29 C30 C31 C26 0.9(19)
C29 C30 C31 C32 -178.6(13)
C27 C26 C31 C30 -0.7(18)
N1 C26 C31 C30 179.1(11)
C27 C26 C31 C32 178.9(11)
N1 C26 C31 C32 -1.3(12)
C30 C31 C32 C33 2(2)
C26 C31 C32 C33 -177.0(12)
C30 C31 C32 C37 179.5(13)
C26 C31 C32 C37 0.0(12)
C37 C32 C33 C34 0.3(16)
C31 C32 C33 C34 176.9(11)
C32 C33 C34 C35 -0.6(16)
C32 C33 C34 I2 -177.1(8)
C33 C34 C35 C36 0.6(16)
I2 C34 C35 C36 177.0(8)
C34 C35 C36 C37 -0.1(15)
C26 N1 C37 C32 -2.1(12)
Cu1 N1 C37 C32 171.3(7)
C26 N1 C37 C36 176.5(10)
Cu1 N1 C37 C36 -10.1(16)
C33 C32 C37 N1 178.8(10)
C31 C32 C37 N1 1.3(12)
C33 C32 C37 C36 0.1(16)
C31 C32 C37 C36 -177.4(9)
C35 C36 C37 N1 -178.7(10)
C35 C36 C37 C32 -0.2(15)
